data_4325069
loop_
_publ_author_name
'Stephen Sproules'
'Aston A. Eagle'
'Michelle K. Taylor'
'Robert W. Gable'
'Jonathan M. White'
'Charles G. Young'

_publ_section_title
;
 Paramagnetic Oxotungsten(V) Complexes Containing the
 Hydrotris(3,5-dimethylpyrazol-1-yl)borate Ligand
;
_journal_name_full 'Inorganic Chemistry'
_journal_page_first 4503
_journal_page_last 4514
_journal_paper_doi 10.1021/ic200161m
_journal_volume 50
_journal_year 2011
_chemical_formula_moiety 'C33 H44 B N6 O3 W'
_chemical_formula_sum 'C33 H44 B N6 O3 W'
_chemical_formula_weight 767.40
_chemical_name_systematic
; 
 {hydrotris(3,5-dimethylpyrazol-1-yl)borato}bis(2-isopropylphenolato)
 oxotungsten(V)
;
_space_group_IT_number 15
_symmetry_cell_setting monoclinic
_symmetry_space_group_name_Hall '-C 2yc'
_symmetry_space_group_name_H-M 'C 1 2/c 1'
_atom_sites_solution_hydrogens geom
_atom_sites_solution_primary direct
_atom_sites_solution_secondary difmap
_audit_creation_method SHELXL-97
_cell_angle_alpha 90.00
_cell_angle_beta 106.996(18)
_cell_angle_gamma 90.00
_cell_formula_units_Z 8
_cell_length_a 30.825(7)
_cell_length_b 13.277(2)
_cell_length_c 17.841(4)
_cell_measurement_reflns_used 25
_cell_measurement_temperature 293(2)
_cell_measurement_theta_max 14.8
_cell_measurement_theta_min 9.5
_cell_volume 6983(3)
_computing_cell_refinement 'CAD-4 Software'
_computing_data_collection 'CAD-4 Software (Enraf-Nonius, 1989)'
_computing_data_reduction 'PROCESS_DATA (Gable et al., 1993)'
_computing_molecular_graphics 'ORTEPII (Johnson, 1976)'
_computing_publication_material SHELXL
_computing_structure_refinement 'SHELXL-97 (Sheldrick, 1997)'
_computing_structure_solution 'SHELXS-97 (Sheldrick, 1990)'
_diffrn_ambient_temperature 293(2)
_diffrn_measured_fraction_theta_full 0.999
_diffrn_measured_fraction_theta_max 0.999
_diffrn_measurement_device_type 'Enraf-Nonius CAD-4MachS diffractometer'
_diffrn_measurement_method \w:2\q
_diffrn_radiation_monochromator graphite
_diffrn_radiation_source 'fine-focus sealed tube'
_diffrn_radiation_type MoK\a
_diffrn_radiation_wavelength 0.71073
_diffrn_reflns_av_R_equivalents 0.0154
_diffrn_reflns_av_sigmaI/netI 0.0262
_diffrn_reflns_limit_h_max 36
_diffrn_reflns_limit_h_min -37
_diffrn_reflns_limit_k_max 16
_diffrn_reflns_limit_k_min -1
_diffrn_reflns_limit_l_max 21
_diffrn_reflns_limit_l_min -1
_diffrn_reflns_number 8194
_diffrn_reflns_theta_full 25.98
_diffrn_reflns_theta_max 25.98
_diffrn_reflns_theta_min 2.18
_diffrn_standards_decay_% 2
_diffrn_standards_interval_time 160
_diffrn_standards_number 3
_exptl_absorpt_coefficient_mu 3.349
_exptl_absorpt_correction_T_max 0.4592
_exptl_absorpt_correction_T_min 0.2318
_exptl_absorpt_correction_type gaussian
_exptl_absorpt_process_details 'SHELX76, corrected for I (Sheldrick, 1976)'
_exptl_crystal_colour green
_exptl_crystal_density_diffrn 1.460
_exptl_crystal_density_meas ?
_exptl_crystal_description plate
_exptl_crystal_F_000 3096
_exptl_crystal_size_max 0.47
_exptl_crystal_size_mid 0.47
_exptl_crystal_size_min 0.27
_refine_diff_density_max 0.585
_refine_diff_density_min -0.800
_refine_diff_density_rms 0.074
_refine_ls_extinction_method none
_refine_ls_goodness_of_fit_ref 1.062
_refine_ls_hydrogen_treatment constr
_refine_ls_matrix_type full
_refine_ls_number_parameters 426
_refine_ls_number_reflns 6837
_refine_ls_number_restraints 34
_refine_ls_restrained_S_all 1.061
_refine_ls_R_factor_all 0.0547
_refine_ls_R_factor_gt 0.0350
_refine_ls_shift/su_max 0.003
_refine_ls_shift/su_mean 0.000
_refine_ls_structure_factor_coef Fsqd
_refine_ls_weighting_details 'calc w=1/[\s^2^(Fo^2^)+(0.0454P)^2^+11.2641P] where P=(Fo^2^+2Fc^2^)/3'
_refine_ls_weighting_scheme calc
_refine_ls_wR_factor_gt 0.0824
_refine_ls_wR_factor_ref 0.0926
_reflns_number_gt 5209
_reflns_number_total 6837
_reflns_threshold_expression >2\s(I)
_cod_data_source_file ic200161m_si_002_2.cif
_cod_data_source_block cy_21new_Tp*WO(PP)
_cod_depositor_comments
;
The following automatic conversions were performed:

'_exptl_crystal_density_meas' value 'Not measured' was changed to '?'
- the value is perceived as not measured.

Automatic conversion script
Id: cif_fix_values 3008 2015-01-20 13:52:24Z robertas 
;
_cod_original_cell_volume 6983(2)
_cod_original_sg_symbol_Hall '-C 2yc '
_cod_database_code 4325069

loop_
_symmetry_equiv_pos_as_xyz
'x, y, z'
'-x, y, -z+1/2'
'x+1/2, y+1/2, z'
'-x+1/2, y+1/2, -z+1/2'
'-x, -y, -z'
'x, -y, z-1/2'
'-x+1/2, -y+1/2, -z'
'x+1/2, -y+1/2, z-1/2'

loop_
_atom_site_label
_atom_site_type_symbol
_atom_site_fract_x
_atom_site_fract_y
_atom_site_fract_z
_atom_site_U_iso_or_equiv
_atom_site_adp_type
_atom_site_occupancy
_atom_site_symmetry_multiplicity
_atom_site_calc_flag
_atom_site_refinement_flags
_atom_site_disorder_assembly
_atom_site_disorder_group
W W 0.400777(7) 0.330815(15) 0.042313(11) 0.06073(9) Uani 1 1 d D A .
O1 O 0.44006(14) 0.3627(3) 0.1273(2) 0.0840(11) Uani 1 1 d . . .
N11 N 0.35789(13) 0.2925(3) -0.0832(2) 0.0608(9) Uani 1 1 d . . .
N12 N 0.37603(14) 0.3016(3) -0.1445(2) 0.0619(10) Uani 1 1 d . . .
C11 C 0.28241(18) 0.2486(5) -0.0672(4) 0.0863(17) Uani 1 1 d . . .
H11A H 0.2867 0.2998 -0.0277 0.129 Uiso 1 1 calc R . .
H11B H 0.2889 0.1838 -0.0426 0.129 Uiso 1 1 calc R . .
H11C H 0.2516 0.2501 -0.1001 0.129 Uiso 1 1 calc R . .
C12 C 0.31368(16) 0.2674(4) -0.1158(3) 0.0688(13) Uani 1 1 d . . .
C13 C 0.30467(19) 0.2613(4) -0.1956(3) 0.0794(15) Uani 1 1 d . . .
H13 H 0.2770 0.2448 -0.2315 0.087 Uiso 1 1 calc R . .
C14 C 0.3441(2) 0.2841(4) -0.2122(3) 0.0729(13) Uani 1 1 d . . .
C15 C 0.3532(2) 0.2940(6) -0.2904(3) 0.100(2) Uani 1 1 d . . .
H15A H 0.3806 0.2585 -0.2890 0.149 Uiso 1 1 calc R . .
H15B H 0.3565 0.3638 -0.3014 0.149 Uiso 1 1 calc R . .
H15C H 0.3283 0.2658 -0.3305 0.149 Uiso 1 1 calc R . .
N21 N 0.42180(13) 0.4509(3) -0.0199(2) 0.0625(10) Uani 1 1 d . . .
N22 N 0.43329(13) 0.4328(3) -0.0880(2) 0.0622(10) Uani 1 1 d . . .
C21 C 0.4220(3) 0.5941(5) 0.0695(4) 0.0976(19) Uani 1 1 d . . .
H21A H 0.3906 0.5878 0.0670 0.146 Uiso 1 1 calc R . .
H21B H 0.4303 0.6641 0.0725 0.146 Uiso 1 1 calc R . .
H21C H 0.4404 0.5596 0.1150 0.146 Uiso 1 1 calc R . .
C22 C 0.42969(17) 0.5482(4) -0.0032(3) 0.0704(13) Uani 1 1 d . . .
C23 C 0.44562(19) 0.5927(4) -0.0595(4) 0.0833(17) Uani 1 1 d . . .
H23 H 0.4537 0.6600 -0.0612 0.092 Uiso 1 1 calc R . .
C24 C 0.44729(16) 0.5196(4) -0.1126(3) 0.0718(14) Uani 1 1 d . . .
C25 C 0.4607(2) 0.5263(5) -0.1863(4) 0.100(2) Uani 1 1 d . . .
H25A H 0.4823 0.4743 -0.1867 0.151 Uiso 1 1 calc R . .
H25B H 0.4741 0.5909 -0.1891 0.151 Uiso 1 1 calc R . .
H25C H 0.4343 0.5180 -0.2306 0.151 Uiso 1 1 calc R . .
N31 N 0.44967(13) 0.2412(3) 0.0062(3) 0.0660(10) Uani 1 1 d . . .
N32 N 0.45412(14) 0.2501(3) -0.0678(3) 0.0687(11) Uani 1 1 d . . .
C31 C 0.4861(2) 0.1454(5) 0.1271(5) 0.108(2) Uani 1 1 d . . .
H31A H 0.4920 0.2050 0.1590 0.162 Uiso 1 1 calc R . .
H31B H 0.5112 0.0998 0.1446 0.162 Uiso 1 1 calc R . .
H31C H 0.4590 0.1136 0.1314 0.162 Uiso 1 1 calc R . .
C32 C 0.48033(19) 0.1728(4) 0.0456(4) 0.0805(16) Uani 1 1 d . . .
C33 C 0.5031(2) 0.1367(5) -0.0060(5) 0.096(2) Uani 1 1 d . . .
H33 H 0.5257 0.0877 0.0050 0.105 Uiso 1 1 calc R . .
C34 C 0.4867(2) 0.1855(4) -0.0742(4) 0.0833(17) Uani 1 1 d . . .
C35 C 0.4984(3) 0.1746(5) -0.1525(5) 0.116(3) Uani 1 1 d . . .
H35A H 0.5078 0.2387 -0.1672 0.175 Uiso 1 1 calc R . .
H35B H 0.4721 0.1517 -0.1926 0.175 Uiso 1 1 calc R . .
H35C H 0.5225 0.1267 -0.1462 0.175 Uiso 1 1 calc R . .
B B 0.4262(2) 0.3285(4) -0.1255(4) 0.0659(14) Uani 1 1 d . . .
H1 H 0.4354 0.3287 -0.1736 0.072 Uiso 1 1 calc R . .
O4 O 0.37193(13) 0.2135(3) 0.0731(2) 0.0778(10) Uani 1 1 d D . .
C41 C 0.3676(5) 0.1146(4) 0.0630(9) 0.081(2) Uani 0.500(6) 1 d PGD A 1
C42 C 0.3782(9) 0.0647(10) 0.0021(10) 0.094(3) Uani 0.500(6) 1 d PG A 1
H42 H 0.3870 0.1011 -0.0355 0.104 Uiso 0.500(6) 1 calc PR A 1
C43 C 0.3756(10) -0.0398(10) -0.0025(11) 0.118(3) Uani 0.500(6) 1 d PG A 1
H43 H 0.3827 -0.0732 -0.0433 0.130 Uiso 0.500(6) 1 calc PR A 1
C44 C 0.3624(7) -0.0942(4) 0.0537(12) 0.129(6) Uani 0.500(6) 1 d PG A 1
H44 H 0.3607 -0.1641 0.0506 0.142 Uiso 0.500(6) 1 calc PR A 1
C45 C 0.3519(4) -0.0443(8) 0.1146(9) 0.134(5) Uani 0.500(6) 1 d PG A 1
H45 H 0.3431 -0.0808 0.1522 0.147 Uiso 0.500(6) 1 calc PR A 1
C46 C 0.3545(3) 0.0601(8) 0.1192(6) 0.096(3) Uani 0.500(6) 1 d PGD A 1
C47 C 0.3406(5) 0.1163(16) 0.1849(8) 0.1436(16) Uani 0.500(6) 1 d PD A 1
H47A H 0.3327 0.1857 0.1698 0.187 Uiso 0.500(6) 1 calc PR A 1
H47B H 0.3147 0.0838 0.1949 0.187 Uiso 0.500(6) 1 calc PR A 1
C48 C 0.3813(6) 0.1122(18) 0.2569(9) 0.159(2) Uani 0.500(6) 1 d PD A 1
H48A H 0.3844 0.0449 0.2791 0.207 Uiso 0.500(6) 1 calc PR A 1
H48B H 0.4087 0.1279 0.2429 0.207 Uiso 0.500(6) 1 calc PR A 1
C49 C 0.3750(7) 0.1873(16) 0.3163(11) 0.165(2) Uani 0.500(6) 1 d PD A 1
H49A H 0.4041 0.2089 0.3489 0.247 Uiso 0.500(6) 1 calc PR A 1
H49B H 0.3585 0.1564 0.3483 0.247 Uiso 0.500(6) 1 calc PR A 1
H49C H 0.3584 0.2444 0.2896 0.247 Uiso 0.500(6) 1 calc PR A 1
C41A C 0.3754(5) 0.1131(3) 0.0737(9) 0.081(2) Uani 0.500(6) 1 d PGD A 2
C42A C 0.3710(9) 0.0624(10) 0.0037(8) 0.094(3) Uani 0.500(6) 1 d PG A 2
H42A H 0.3674 0.0985 -0.0424 0.104 Uiso 0.500(6) 1 calc PR A 2
C43A C 0.3719(10) -0.0422(10) 0.0026(10) 0.118(3) Uani 0.500(6) 1 d PG A 2
H43A H 0.3689 -0.0762 -0.0443 0.130 Uiso 0.500(6) 1 calc PR A 2
C44A C 0.3772(7) -0.0962(4) 0.0714(13) 0.129(6) Uani 0.500(6) 1 d PG A 2
H44A H 0.3778 -0.1662 0.0707 0.142 Uiso 0.500(6) 1 calc PR A 2
C45A C 0.3816(4) -0.0455(8) 0.1415(9) 0.134(5) Uani 0.500(6) 1 d PG A 2
H45A H 0.3852 -0.0816 0.1875 0.147 Uiso 0.500(6) 1 calc PR A 2
C46A C 0.3807(4) 0.0592(8) 0.1426(7) 0.096(3) Uani 0.500(6) 1 d PGD A 2
C47A C 0.3814(5) 0.1197(16) 0.2172(9) 0.1436(16) Uani 0.500(6) 1 d PD A 2
H47C H 0.4052 0.0953 0.2621 0.187 Uiso 0.500(6) 1 calc PR A 2
H47D H 0.3864 0.1907 0.2100 0.187 Uiso 0.500(6) 1 calc PR A 2
C48A C 0.3353(5) 0.1032(17) 0.2291(10) 0.159(2) Uani 0.500(6) 1 d PD A 2
H48C H 0.3118 0.1152 0.1803 0.207 Uiso 0.500(6) 1 calc PR A 2
H48D H 0.3327 0.0341 0.2449 0.207 Uiso 0.500(6) 1 calc PR A 2
C49A C 0.3292(6) 0.1739(15) 0.2913(11) 0.165(2) Uani 0.500(6) 1 d PD A 2
H49D H 0.2974 0.1836 0.2844 0.247 Uiso 0.500(6) 1 calc PR A 2
H49E H 0.3431 0.2375 0.2869 0.247 Uiso 0.500(6) 1 calc PR A 2
H49F H 0.3432 0.1456 0.3421 0.247 Uiso 0.500(6) 1 calc PR A 2
O5 O 0.34883(12) 0.4123(3) 0.0446(2) 0.0746(9) Uani 1 1 d D . .
C51 C 0.3255(5) 0.4314(15) 0.0968(5) 0.081(2) Uani 0.731(9) 1 d PGD A 1
C52 C 0.3444(5) 0.4001(15) 0.1738(5) 0.097(3) Uani 0.731(9) 1 d PG A 1
H52 H 0.3713 0.3633 0.1875 0.107 Uiso 0.731(9) 1 calc PR A 1
C53 C 0.3232(4) 0.4237(12) 0.2304(4) 0.122(4) Uani 0.731(9) 1 d PG A 1
H53 H 0.3358 0.4027 0.2819 0.134 Uiso 0.731(9) 1 calc PR A 1
C54 C 0.2830(4) 0.4787(10) 0.2100(5) 0.125(5) Uani 0.731(9) 1 d PG A 1
H54 H 0.2688 0.4945 0.2478 0.138 Uiso 0.731(9) 1 calc PR A 1
C55 C 0.2641(3) 0.5100(9) 0.1330(6) 0.108(3) Uani 0.731(9) 1 d PG A 1
H55 H 0.2373 0.5468 0.1193 0.119 Uiso 0.731(9) 1 calc PR A 1
C56 C 0.2854(4) 0.4864(11) 0.0764(5) 0.093(2) Uani 0.731(9) 1 d PGD A 1
C57 C 0.2683(7) 0.5235(9) -0.0054(8) 0.1307(17) Uani 0.731(9) 1 d PD A 1
H57A H 0.2357 0.5325 -0.0186 0.170 Uiso 0.731(9) 1 calc PR A 1
H57B H 0.2742 0.4728 -0.0404 0.170 Uiso 0.731(9) 1 calc PR A 1
C58 C 0.2895(4) 0.6209(11) -0.0191(7) 0.1492(17) Uani 0.731(9) 1 d PD A 1
H58A H 0.2849 0.6708 0.0176 0.194 Uiso 0.731(9) 1 calc PR A 1
H58B H 0.3219 0.6110 -0.0083 0.194 Uiso 0.731(9) 1 calc PR A 1
C59 C 0.2707(5) 0.6609(11) -0.1006(7) 0.1496(15) Uani 0.731(9) 1 d PD A 1
H59A H 0.2589 0.7275 -0.0986 0.224 Uiso 0.731(9) 1 calc PR A 1
H59B H 0.2468 0.6176 -0.1299 0.224 Uiso 0.731(9) 1 calc PR A 1
H59C H 0.2944 0.6634 -0.1256 0.224 Uiso 0.731(9) 1 calc PR A 1
C51A C 0.3276(15) 0.440(4) 0.0978(15) 0.081(2) Uani 0.269(9) 1 d PGD A 2
C52A C 0.3376(14) 0.421(5) 0.1777(14) 0.097(3) Uani 0.269(9) 1 d PG A 2
H52A H 0.3643 0.3884 0.2041 0.107 Uiso 0.269(9) 1 calc PR A 2
C53A C 0.3075(13) 0.452(4) 0.2181(11) 0.122(4) Uani 0.269(9) 1 d PG A 2
H53A H 0.3142 0.4391 0.2716 0.134 Uiso 0.269(9) 1 calc PR A 2
C54A C 0.2675(10) 0.501(3) 0.1787(16) 0.125(5) Uani 0.269(9) 1 d PG A 2
H54A H 0.2474 0.5210 0.2057 0.138 Uiso 0.269(9) 1 calc PR A 2
C55A C 0.2576(9) 0.519(3) 0.0988(16) 0.108(3) Uani 0.269(9) 1 d PG A 2
H55A H 0.2309 0.5522 0.0724 0.119 Uiso 0.269(9) 1 calc PR A 2
C56A C 0.2877(13) 0.489(3) 0.0583(12) 0.093(2) Uani 0.269(9) 1 d PGD A 2
C57A C 0.268(2) 0.507(2) -0.0268(13) 0.1307(17) Uani 0.269(9) 1 d PD A 2
H57C H 0.2414 0.4657 -0.0462 0.170 Uiso 0.269(9) 1 calc PR A 2
H57D H 0.2901 0.4864 -0.0532 0.170 Uiso 0.269(9) 1 calc PR A 2
C58A C 0.2553(10) 0.615(2) -0.049(2) 0.1492(17) Uani 0.269(9) 1 d PD A 2
H58C H 0.2381 0.6401 -0.0150 0.194 Uiso 0.269(9) 1 calc PR A 2
H58D H 0.2358 0.6166 -0.1021 0.194 Uiso 0.269(9) 1 calc PR A 2
C59A C 0.2951(12) 0.683(3) -0.042(2) 0.1496(15) Uani 0.269(9) 1 d PD A 2
H59D H 0.3165 0.6750 0.0092 0.224 Uiso 0.269(9) 1 calc PR A 2
H59E H 0.2849 0.7512 -0.0489 0.224 Uiso 0.269(9) 1 calc PR A 2
H59F H 0.3093 0.6651 -0.0811 0.224 Uiso 0.269(9) 1 calc PR A 2

loop_
_atom_site_aniso_label
_atom_site_aniso_U_11
_atom_site_aniso_U_22
_atom_site_aniso_U_33
_atom_site_aniso_U_23
_atom_site_aniso_U_13
_atom_site_aniso_U_12
W 0.06685(13) 0.05760(13) 0.06221(13) 0.00472(10) 0.02583(9) -0.00456(10)
O1 0.095(3) 0.087(3) 0.069(2) 0.000(2) 0.021(2) -0.010(2)
N11 0.059(2) 0.061(2) 0.068(2) -0.001(2) 0.0282(19) -0.0073(19)
N12 0.069(2) 0.061(2) 0.062(2) -0.0021(19) 0.028(2) -0.0056(19)
C11 0.064(3) 0.089(4) 0.112(5) 0.005(4) 0.033(3) -0.016(3)
C12 0.060(3) 0.061(3) 0.088(4) 0.001(3) 0.025(3) -0.008(2)
C13 0.073(3) 0.080(4) 0.079(4) -0.010(3) 0.012(3) -0.015(3)
C14 0.088(4) 0.065(3) 0.067(3) -0.008(3) 0.024(3) -0.003(3)
C15 0.119(5) 0.110(5) 0.069(4) -0.011(4) 0.026(4) -0.005(4)
N21 0.065(2) 0.055(2) 0.070(3) 0.0026(19) 0.023(2) -0.0046(19)
N22 0.060(2) 0.060(2) 0.072(3) 0.008(2) 0.028(2) -0.0045(18)
C21 0.124(5) 0.065(4) 0.105(5) -0.018(3) 0.036(4) -0.011(4)
C22 0.066(3) 0.055(3) 0.088(4) 0.003(3) 0.018(3) -0.004(2)
C23 0.077(3) 0.056(3) 0.114(5) 0.018(3) 0.023(3) -0.012(3)
C24 0.056(3) 0.072(3) 0.084(4) 0.020(3) 0.016(2) -0.010(2)
C25 0.087(4) 0.118(5) 0.103(5) 0.037(4) 0.038(4) -0.021(4)
N31 0.062(2) 0.059(2) 0.080(3) 0.013(2) 0.026(2) 0.0021(19)
N32 0.063(2) 0.060(2) 0.091(3) -0.003(2) 0.036(2) -0.001(2)
C31 0.092(4) 0.095(5) 0.126(6) 0.041(4) 0.017(4) 0.014(4)
C32 0.063(3) 0.060(3) 0.112(5) 0.015(3) 0.016(3) 0.003(3)
C33 0.073(3) 0.061(3) 0.155(6) 0.001(4) 0.037(4) 0.010(3)
C34 0.072(3) 0.062(3) 0.124(5) -0.014(3) 0.042(4) 0.000(3)
C35 0.122(6) 0.090(5) 0.168(8) -0.027(5) 0.091(6) 0.005(4)
B 0.069(3) 0.071(4) 0.066(3) 0.003(3) 0.031(3) -0.004(3)
O4 0.097(3) 0.065(2) 0.082(2) 0.0127(19) 0.041(2) -0.012(2)
C41 0.069(5) 0.070(4) 0.105(6) 0.020(4) 0.027(5) 0.000(3)
C42 0.077(8) 0.072(4) 0.135(6) 0.008(4) 0.033(5) -0.003(4)
C43 0.090(6) 0.076(4) 0.188(9) -0.001(5) 0.039(5) 0.001(4)
C44 0.121(16) 0.070(5) 0.197(13) 0.037(7) 0.049(12) 0.014(5)
C45 0.119(12) 0.086(6) 0.203(16) 0.052(8) 0.058(13) 0.004(9)
C46 0.079(8) 0.086(5) 0.123(9) 0.043(6) 0.028(7) 0.001(7)
C47 0.120(9) 0.188(9) 0.102(8) 0.084(8) 0.000(8) -0.026(10)
C48 0.154(11) 0.160(12) 0.118(10) -0.022(11) -0.034(9) 0.030(11)
C49 0.147(11) 0.161(11) 0.143(11) 0.014(10) -0.025(10) -0.014(11)
C41A 0.069(5) 0.070(4) 0.105(6) 0.020(4) 0.027(5) 0.000(3)
C42A 0.077(8) 0.072(4) 0.135(6) 0.008(4) 0.033(5) -0.003(4)
C43A 0.090(6) 0.076(4) 0.188(9) -0.001(5) 0.039(5) 0.001(4)
C44A 0.121(16) 0.070(5) 0.197(13) 0.037(7) 0.049(12) 0.014(5)
C45A 0.119(12) 0.086(6) 0.203(16) 0.052(8) 0.058(13) 0.004(9)
C46A 0.079(8) 0.086(5) 0.123(9) 0.043(6) 0.028(7) 0.001(7)
C47A 0.120(9) 0.188(9) 0.102(8) 0.084(8) 0.000(8) -0.026(10)
C48A 0.154(11) 0.160(12) 0.118(10) -0.022(11) -0.034(9) 0.030(11)
C49A 0.147(11) 0.161(11) 0.143(11) 0.014(10) -0.025(10) -0.014(11)
O5 0.077(2) 0.070(2) 0.086(2) -0.0021(19) 0.0390(19) 0.0030(18)
C51 0.085(4) 0.066(5) 0.105(5) -0.015(3) 0.051(4) -0.019(4)
C52 0.127(7) 0.090(10) 0.098(5) -0.013(5) 0.069(5) -0.008(5)
C53 0.159(13) 0.113(12) 0.129(7) -0.005(6) 0.099(8) 0.004(8)
C54 0.160(12) 0.103(9) 0.156(12) -0.016(9) 0.114(11) -0.008(8)
C55 0.129(7) 0.092(6) 0.137(11) -0.003(8) 0.094(8) -0.002(5)
C56 0.097(5) 0.074(4) 0.129(7) -0.003(5) 0.069(5) 0.000(4)
C57 0.122(6) 0.099(7) 0.189(8) 0.010(7) 0.073(8) 0.040(6)
C58 0.137(10) 0.158(10) 0.134(10) 0.044(8) 0.012(8) 0.011(10)
C59 0.169(10) 0.174(11) 0.107(8) 0.015(9) 0.043(7) 0.036(9)
C51A 0.085(4) 0.066(5) 0.105(5) -0.015(3) 0.051(4) -0.019(4)
C52A 0.127(7) 0.090(10) 0.098(5) -0.013(5) 0.069(5) -0.008(5)
C53A 0.159(13) 0.113(12) 0.129(7) -0.005(6) 0.099(8) 0.004(8)
C54A 0.160(12) 0.103(9) 0.156(12) -0.016(9) 0.114(11) -0.008(8)
C55A 0.129(7) 0.092(6) 0.137(11) -0.003(8) 0.094(8) -0.002(5)
C56A 0.097(5) 0.074(4) 0.129(7) -0.003(5) 0.069(5) 0.000(4)
C57A 0.122(6) 0.099(7) 0.189(8) 0.010(7) 0.073(8) 0.040(6)
C58A 0.137(10) 0.158(10) 0.134(10) 0.044(8) 0.012(8) 0.011(10)
C59A 0.169(10) 0.174(11) 0.107(8) 0.015(9) 0.043(7) 0.036(9)

loop_
_atom_type_symbol
_atom_type_description
_atom_type_scat_dispersion_real
_atom_type_scat_dispersion_imag
_atom_type_scat_source
C C 0.0033 0.0016 'International Tables Vol C Tables 4.2.6.8 and 6.1.1.4'
H H 0.0000 0.0000 'International Tables Vol C Tables 4.2.6.8 and 6.1.1.4'
B B 0.0013 0.0007 'International Tables Vol C Tables 4.2.6.8 and 6.1.1.4'
N N 0.0061 0.0033 'International Tables Vol C Tables 4.2.6.8 and 6.1.1.4'
O O 0.0106 0.0060 'International Tables Vol C Tables 4.2.6.8 and 6.1.1.4'
W W -0.8490 6.8722 'International Tables Vol C Tables 4.2.6.8 and 6.1.1.4'

loop_
_geom_angle_atom_site_label_1
_geom_angle_atom_site_label_2
_geom_angle_atom_site_label_3
_geom_angle
O1 W O5 102.70(18)
O1 W O4 102.32(18)
O5 W O4 89.57(16)
O1 W N21 91.85(17)
O5 W N21 88.42(15)
O4 W N21 165.78(16)
O1 W N31 91.52(18)
O5 W N31 164.52(16)
O4 W N31 93.39(16)
N21 W N31 84.99(15)
O1 W N11 169.58(16)
O5 W N11 84.30(15)
O4 W N11 85.28(15)
N21 W N11 80.52(15)
N31 W N11 80.81(15)
C12 N11 N12 105.8(4)
C12 N11 W 133.7(3)
N12 N11 W 120.3(3)
C14 N12 N11 110.0(4)
C14 N12 B 132.1(4)
N11 N12 B 117.8(4)
C12 C11 H11A 109.5
C12 C11 H11B 109.5
H11A C11 H11B 109.5
C12 C11 H11C 109.5
H11A C11 H11C 109.5
H11B C11 H11C 109.5
N11 C12 C13 109.4(5)
N11 C12 C11 122.0(5)
C13 C12 C11 128.6(5)
C14 C13 C12 106.8(5)
C14 C13 H13 126.6
C12 C13 H13 126.6
N12 C14 C13 107.9(5)
N12 C14 C15 122.4(5)
C13 C14 C15 129.6(6)
C14 C15 H15A 109.5
C14 C15 H15B 109.5
H15A C15 H15B 109.5
C14 C15 H15C 109.5
H15A C15 H15C 109.5
H15B C15 H15C 109.5
C22 N21 N22 106.8(4)
C22 N21 W 131.9(4)
N22 N21 W 121.2(3)
C24 N22 N21 109.0(4)
C24 N22 B 130.7(4)
N21 N22 B 120.2(4)
C22 C21 H21A 109.5
C22 C21 H21B 109.5
H21A C21 H21B 109.5
C22 C21 H21C 109.5
H21A C21 H21C 109.5
H21B C21 H21C 109.5
N21 C22 C23 109.6(5)
N21 C22 C21 121.2(5)
C23 C22 C21 129.2(5)
C24 C23 C22 107.1(5)
C24 C23 H23 126.4
C22 C23 H23 126.4
N22 C24 C23 107.6(5)
N22 C24 C25 122.4(6)
C23 C24 C25 130.1(5)
C24 C25 H25A 109.5
C24 C25 H25B 109.5
H25A C25 H25B 109.5
C24 C25 H25C 109.5
H25A C25 H25C 109.5
H25B C25 H25C 109.5
C32 N31 N32 107.9(5)
C32 N31 W 131.2(4)
N32 N31 W 120.9(3)
C34 N32 N31 108.2(5)
C34 N32 B 131.1(5)
N31 N32 B 120.6(4)
C32 C31 H31A 109.5
C32 C31 H31B 109.5
H31A C31 H31B 109.5
C32 C31 H31C 109.5
H31A C31 H31C 109.5
H31B C31 H31C 109.5
N31 C32 C33 107.4(6)
N31 C32 C31 123.3(6)
C33 C32 C31 129.3(6)
C34 C33 C32 107.7(5)
C34 C33 H33 126.2
C32 C33 H33 126.2
C33 C34 N32 108.8(6)
C33 C34 C35 130.4(6)
N32 C34 C35 120.7(6)
C34 C35 H35A 109.5
C34 C35 H35B 109.5
H35A C35 H35B 109.5
C34 C35 H35C 109.5
H35A C35 H35C 109.5
H35B C35 H35C 109.5
N12 B N22 108.4(4)
N12 B N32 108.9(4)
N22 B N32 109.9(4)
N12 B H1 109.9
N22 B H1 109.9
N32 B H1 109.9
C41 O4 W 142.0(5)
C41A O4 W 139.2(5)
O4 C41 C42 122.7(9)
O4 C41 C46 117.1(10)
C42 C41 C46 120.0
C41 C42 C43 120.0
C41 C42 H42 120.0
C43 C42 H42 120.0
C44 C43 C42 120.0
C44 C43 H43 120.0
C42 C43 H43 120.0
C43 C44 C45 120.0
C43 C44 H44 120.0
C45 C44 H44 120.0
C46 C45 C44 120.0
C46 C45 H45 120.0
C44 C45 H45 120.0
C45 C46 C41 120.0
C45 C46 C47 120.1(11)
C41 C46 C47 119.8(11)
C48 C47 C46 106.4(13)
C48 C47 H47A 110.5
C46 C47 H47A 110.5
C48 C47 H47B 110.5
C46 C47 H47B 110.5
H47A C47 H47B 108.6
C49 C48 C47 109.2(15)
C49 C48 H48A 109.8
C47 C48 H48A 109.8
C49 C48 H48B 109.8
C47 C48 H48B 109.8
H48A C48 H48B 108.3
O4 C41A C42A 119.2(10)
O4 C41A C46A 120.7(10)
C42A C41A C46A 120.0
C41A C42A C43A 120.0
C41A C42A H42A 120.0
C43A C42A H42A 120.0
C44A C43A C42A 120.0
C44A C43A H43A 120.0
C42A C43A H43A 120.0
C43A C44A C45A 120.0
C43A C44A H44A 120.0
C45A C44A H44A 120.0
C46A C45A C44A 120.0
C46A C45A H45A 120.0
C44A C45A H45A 120.0
C45A C46A C41A 120.0
C45A C46A C47A 122.4(11)
C41A C46A C47A 117.4(11)
C48A C47A C46A 105.6(12)
C48A C47A H47C 110.6
C46A C47A H47C 110.6
C48A C47A H47D 110.6
C46A C47A H47D 110.6
H47C C47A H47D 108.8
C49A C48A C47A 109.8(16)
C49A C48A H48C 109.7
C47A C48A H48C 109.7
C49A C48A H48D 109.7
C47A C48A H48D 109.7
H48C C48A H48D 108.2
C48A C49A H49D 109.5
C48A C49A H49E 109.5
H49D C49A H49E 109.5
C48A C49A H49F 109.5
H49D C49A H49F 109.5
H49E C49A H49F 109.5
C51A O5 W 137.4(8)
C51 O5 W 136.4(4)
O5 C51 C52 118.0(5)
O5 C51 C56 121.9(5)
C52 C51 C56 120.0
C53 C52 C51 120.0
C53 C52 H52 120.0
C51 C52 H52 120.0
C52 C53 C54 120.0
C52 C53 H53 120.0
C54 C53 H53 120.0
C53 C54 C55 120.0
C53 C54 H54 120.0
C55 C54 H54 120.0
C56 C55 C54 120.0
C56 C55 H55 120.0
C54 C55 H55 120.0
C55 C56 C51 120.0
C55 C56 C57 122.2(8)
C51 C56 C57 117.7(8)
C56 C57 C58 113.6(12)
C56 C57 H57A 108.8
C58 C57 H57A 108.8
C56 C57 H57B 108.8
C58 C57 H57B 108.8
H57A C57 H57B 107.7
C59 C58 C57 113.6(13)
C59 C58 H58A 108.8
C57 C58 H58A 108.8
C59 C58 H58B 108.8
C57 C58 H58B 108.8
H58A C58 H58B 107.7
O5 C51A C52A 131.7(12)
O5 C51A C56A 108.1(14)
C52A C51A C56A 120.0
C53A C52A C51A 120.0
C53A C52A H52A 120.0
C51A C52A H52A 120.0
C52A C53A C54A 120.0
C52A C53A H53A 120.0
C54A C53A H53A 120.0
C55A C54A C53A 120.0
C55A C54A H54A 120.0
C53A C54A H54A 120.0
C56A C55A C54A 120.0
C56A C55A H55A 120.0
C54A C55A H55A 120.0
C55A C56A C51A 120.0
C55A C56A C57A 111(3)
C51A C56A C57A 129(3)
C56A C57A C58A 114.8(15)
C56A C57A H57C 108.6
C58A C57A H57C 108.6
C56A C57A H57D 108.6
C58A C57A H57D 108.6
H57C C57A H57D 107.5
C57A C58A C59A 113.8(16)
C57A C58A H58C 108.8
C59A C58A H58C 108.8
C57A C58A H58D 108.8
C59A C58A H58D 108.8
H58C C58A H58D 107.7
C58A C59A H59D 109.5
C58A C59A H59E 109.5
H59D C59A H59E 109.5
C58A C59A H59F 109.5
H59D C59A H59F 109.5
H59E C59A H59F 109.5

loop_
_geom_bond_atom_site_label_1
_geom_bond_atom_site_label_2
_geom_bond_distance
W O1 1.695(4)
W O5 1.942(3)
W O4 1.950(3)
W N21 2.149(4)
W N31 2.161(4)
W N11 2.300(4)
N11 C12 1.358(6)
N11 N12 1.371(5)
N12 C14 1.337(6)
N12 B 1.525(7)
C11 C12 1.494(7)
C11 H11A 0.9600
C11 H11B 0.9600
C11 H11C 0.9600
C12 C13 1.371(7)
C13 C14 1.368(7)
C13 H13 0.9300
C14 C15 1.505(8)
C15 H15A 0.9600
C15 H15B 0.9600
C15 H15C 0.9600
N21 C22 1.332(6)
N21 N22 1.382(5)
N22 C24 1.348(6)
N22 B 1.526(7)
C21 C22 1.513(8)
C21 H21A 0.9600
C21 H21B 0.9600
C21 H21C 0.9600
C22 C23 1.374(8)
C23 C24 1.368(8)
C23 H23 0.9300
C24 C25 1.493(8)
C25 H25A 0.9600
C25 H25B 0.9600
C25 H25C 0.9600
N31 C32 1.350(6)
N31 N32 1.372(6)
N32 C34 1.351(7)
N32 B 1.538(7)
C31 C32 1.459(9)
C31 H31A 0.9600
C31 H31B 0.9600
C31 H31C 0.9600
C32 C33 1.395(9)
C33 C34 1.341(10)
C33 H33 0.9300
C34 C35 1.548(10)
C35 H35A 0.9600
C35 H35B 0.9600
C35 H35C 0.9600
B H1 0.9800
O4 C41 1.327(6)
O4 C41A 1.338(6)
C41 C42 1.3900
C41 C46 1.3900
C42 C43 1.3900
C42 H42 0.9300
C43 C44 1.3900
C43 H43 0.9300
C44 C45 1.3900
C44 H44 0.9300
C45 C46 1.3900
C45 H45 0.9300
C46 C47 1.550(18)
C47 C48 1.512(11)
C47 H47A 0.9700
C47 H47B 0.9700
C48 C49 1.508(11)
C48 H48A 0.9700
C48 H48B 0.9700
C49 H49A 0.9600
C49 H49B 0.9600
C49 H49C 0.9600
C41A C42A 1.3900
C41A C46A 1.3900
C42A C43A 1.3900
C42A H42A 0.9300
C43A C44A 1.3900
C43A H43A 0.9300
C44A C45A 1.3900
C44A H44A 0.9300
C45A C46A 1.3900
C45A H45A 0.9300
C46A C47A 1.550(18)
C47A C48A 1.512(11)
C47A H47C 0.9700
C47A H47D 0.9700
C48A C49A 1.506(11)
C48A H48C 0.9700
C48A H48D 0.9700
C49A H49D 0.9600
C49A H49E 0.9600
C49A H49F 0.9600
O5 C51A 1.351(7)
O5 C51 1.357(5)
C51 C52 1.3900
C51 C56 1.3900
C52 C53 1.3900
C52 H52 0.9300
C53 C54 1.3900
C53 H53 0.9300
C54 C55 1.3900
C54 H54 0.9300
C55 C56 1.3900
C55 H55 0.9300
C56 C57 1.484(11)
C57 C58 1.500(11)
C57 H57A 0.9700
C57 H57B 0.9700
C58 C59 1.497(11)
C58 H58A 0.9700
C58 H58B 0.9700
C59 H59A 0.9600
C59 H59B 0.9600
C59 H59C 0.9600
C51A C52A 1.3900
C51A C56A 1.3900
C52A C53A 1.3900
C52A H52A 0.9300
C53A C54A 1.3900
C53A H53A 0.9300
C54A C55A 1.3900
C54A H54A 0.9300
C55A C56A 1.3900
C55A H55A 0.9300
C56A C57A 1.482(12)
C57A C58A 1.497(12)
C57A H57C 0.9700
C57A H57D 0.9700
C58A C59A 1.497(12)
C58A H58C 0.9700
C58A H58D 0.9700
C59A H59D 0.9600
C59A H59E 0.9600
C59A H59F 0.9600

loop_
_geom_torsion_atom_site_label_1
_geom_torsion_atom_site_label_2
_geom_torsion_atom_site_label_3
_geom_torsion_atom_site_label_4
_geom_torsion
O1 W N11 C12 -176.9(8)
O5 W N11 C12 -44.2(5)
O4 W N11 C12 45.8(5)
N21 W N11 C12 -133.5(5)
N31 W N11 C12 140.1(5)
O1 W N11 N12 -3.0(11)
O5 W N11 N12 129.7(4)
O4 W N11 N12 -140.3(4)
N21 W N11 N12 40.3(3)
N31 W N11 N12 -46.1(3)
C12 N11 N12 C14 0.8(5)
W N11 N12 C14 -174.6(3)
C12 N11 N12 B -179.3(4)
W N11 N12 B 5.3(6)
N12 N11 C12 C13 -0.1(6)
W N11 C12 C13 174.4(4)
N12 N11 C12 C11 178.7(5)
W N11 C12 C11 -6.8(8)
N11 C12 C13 C14 -0.6(7)
C11 C12 C13 C14 -179.3(6)
N11 N12 C14 C13 -1.2(6)
B N12 C14 C13 179.0(5)
N11 N12 C14 C15 176.7(5)
B N12 C14 C15 -3.2(9)
C12 C13 C14 N12 1.1(7)
C12 C13 C14 C15 -176.6(6)
O1 W N21 C22 -47.8(5)
O5 W N21 C22 54.9(5)
O4 W N21 C22 136.8(6)
N31 W N21 C22 -139.2(5)
N11 W N21 C22 139.4(5)
O1 W N21 N22 126.9(4)
O5 W N21 N22 -130.4(3)
O4 W N21 N22 -48.5(8)
N31 W N21 N22 35.6(3)
N11 W N21 N22 -45.9(3)
C22 N21 N22 C24 -1.0(5)
W N21 N22 C24 -176.9(3)
C22 N21 N22 B -177.2(4)
W N21 N22 B 6.9(6)
N22 N21 C22 C23 0.5(6)
W N21 C22 C23 175.8(4)
N22 N21 C22 C21 -178.3(5)
W N21 C22 C21 -3.0(8)
N21 C22 C23 C24 0.2(7)
C21 C22 C23 C24 178.8(6)
N21 N22 C24 C23 1.2(6)
B N22 C24 C23 176.8(5)
N21 N22 C24 C25 -177.9(5)
B N22 C24 C25 -2.3(8)
C22 C23 C24 N22 -0.9(6)
C22 C23 C24 C25 178.1(6)
O1 W N31 C32 46.0(5)
O5 W N31 C32 -157.2(5)
O4 W N31 C32 -56.5(5)
N21 W N31 C32 137.7(5)
N11 W N31 C32 -141.1(5)
O1 W N31 N32 -132.5(4)
O5 W N31 N32 24.3(8)
O4 W N31 N32 125.0(4)
N21 W N31 N32 -40.8(4)
N11 W N31 N32 40.4(4)
C32 N31 N32 C34 1.4(6)
W N31 N32 C34 -179.7(3)
C32 N31 N32 B -175.4(4)
W N31 N32 B 3.4(6)
N32 N31 C32 C33 -1.8(6)
W N31 C32 C33 179.6(4)
N32 N31 C32 C31 178.6(5)
W N31 C32 C31 -0.1(8)
N31 C32 C33 C34 1.5(7)
C31 C32 C33 C34 -178.9(6)
C32 C33 C34 N32 -0.6(7)
C32 C33 C34 C35 -178.4(6)
N31 N32 C34 C33 -0.5(6)
B N32 C34 C33 175.9(5)
N31 N32 C34 C35 177.5(5)
B N32 C34 C35 -6.0(9)
C14 N12 B N22 116.6(6)
N11 N12 B N22 -63.2(5)
C14 N12 B N32 -123.9(6)
N11 N12 B N32 56.3(6)
C24 N22 B N12 -116.6(5)
N21 N22 B N12 58.6(6)
C24 N22 B N32 124.6(5)
N21 N22 B N32 -60.2(6)
C34 N32 B N12 119.4(6)
N31 N32 B N12 -64.5(6)
C34 N32 B N22 -122.0(6)
N31 N32 B N22 54.1(6)
O1 W O4 C41 -111.2(12)
O5 W O4 C41 145.9(12)
N21 W O4 C41 64.1(14)
N31 W O4 C41 -18.9(12)
N11 W O4 C41 61.6(12)
O1 W O4 C41A -94.1(12)
O5 W O4 C41A 163.0(12)
N21 W O4 C41A 81.2(13)
N31 W O4 C41A -1.8(12)
N11 W O4 C41A 78.7(12)
C41A O4 C41 C42 -99(4)
W O4 C41 C42 -16.9(14)
C41A O4 C41 C46 77(4)
W O4 C41 C46 159.3(6)
O4 C41 C42 C43 176.1(13)
C46 C41 C42 C43 0.0
C41 C42 C43 C44 0.0
C42 C43 C44 C45 0.0
C43 C44 C45 C46 0.0
C44 C45 C46 C41 0.0
C44 C45 C46 C47 177.2(12)
O4 C41 C46 C45 -176.3(12)
C42 C41 C46 C45 0.0
O4 C41 C46 C47 6.5(15)
C42 C41 C46 C47 -177.2(12)
C45 C46 C47 C48 82.5(16)
C41 C46 C47 C48 -100.3(17)
C46 C47 C48 C49 165.4(17)
C41 O4 C41A C42A 53(4)
W O4 C41A C42A -57.9(12)
C41 O4 C41A C46A -123(5)
W O4 C41A C46A 125.8(8)
O4 C41A C42A C43A -176.3(11)
C46A C41A C42A C43A 0.0
C41A C42A C43A C44A 0.0
C42A C43A C44A C45A 0.0
C43A C44A C45A C46A 0.0
C44A C45A C46A C41A 0.0
C44A C45A C46A C47A 174.7(13)
O4 C41A C46A C45A 176.3(11)
C42A C41A C46A C45A 0.0
O4 C41A C46A C47A 1.3(14)
C42A C41A C46A C47A -175.0(12)
C45A C46A C47A C48A -71.2(17)
C41A C46A C47A C48A 103.7(15)
C46A C47A C48A C49A -169.6(14)
O1 W O5 C51A -42(5)
O4 W O5 C51A 61(5)
N21 W O5 C51A -133(5)
N31 W O5 C51A 162(5)
N11 W O5 C51A 146(5)
O1 W O5 C51 -49.5(16)
O4 W O5 C51 53.0(16)
N21 W O5 C51 -141.1(16)
N31 W O5 C51 154.2(16)
N11 W O5 C51 138.3(16)
C51A O5 C51 C52 -92(13)
W O5 C51 C52 12(2)
C51A O5 C51 C56 84(12)
W O5 C51 C56 -172.3(6)
O5 C51 C52 C53 175.9(19)
C56 C51 C52 C53 0.0
C51 C52 C53 C54 0.0
C52 C53 C54 C55 0.0
C53 C54 C55 C56 0.0
C54 C55 C56 C51 0.0
C54 C55 C56 C57 -175.9(14)
O5 C51 C56 C55 -176(2)
C52 C51 C56 C55 0.0
O5 C51 C56 C57 0.4(16)
C52 C51 C56 C57 176.1(13)
C55 C56 C57 C58 92.1(19)
C51 C56 C57 C58 -83.9(14)
C56 C57 C58 C59 -177.3(12)
C51 O5 C51A C52A 85(10)
W O5 C51A C52A 3(7)
C51 O5 C51A C56A -90(14)
W O5 C51A C56A -171.6(19)
O5 C51A C52A C53A -174(7)
C56A C51A C52A C53A 0.0
C51A C52A C53A C54A 0.0
C52A C53A C54A C55A 0.0
C53A C54A C55A C56A 0.0
C54A C55A C56A C51A 0.0
C54A C55A C56A C57A 174(4)
O5 C51A C56A C55A 176(5)
C52A C51A C56A C55A 0.0
O5 C51A C56A C57A 2(5)
C52A C51A C56A C57A -173(4)
C55A C56A C57A C58A 58(5)
C51A C56A C57A C58A -129(4)
C56A C57A C58A C59A 74(6)
